data_4323939
loop_
_publ_author_name
'Cristina Bolzati'
'Francesco Tisato'
'Fiorenzo Refosco'
'Giuliano Bandoli'
'Alessandro Dolmella'

_publ_section_title
;
 Uncommon Anionic Dioxorhenium(V) and Neutral Monooxorhenium(V)
 Mixed-Ligand Complexes Containing Heterofunctionalized Phosphine Ligands:
 Syntheses and Structural Characterization
;
_journal_name_full 'Inorganic Chemistry'
_journal_page_first 6221
_journal_page_last 6229
_journal_paper_doi 10.1021/ic960404l
_journal_volume 35
_journal_year 1996
_chemical_formula_sum 'C34 H50 Cl3 N O2 P Re'
_chemical_formula_weight 828.27
_chemical_name_systematic
; 

 ? 

;
_space_group_IT_number 14
_symmetry_cell_setting monoclinic
_symmetry_space_group_name_Hall '-P 2yn'
_symmetry_space_group_name_H-M 'P 1 21/n 1'
_atom_sites_solution_hydrogens none
_atom_sites_solution_primary direct
_atom_sites_solution_secondary difmap
_audit_creation_method SHELXL
_cell_angle_alpha 90.00
_cell_angle_beta 95.91(2)
_cell_angle_gamma 90.00
_cell_formula_units_Z 4
_cell_length_a 10.840(3)
_cell_length_b 22.167(6)
_cell_length_c 15.210(4)
_cell_measurement_reflns_used 50
_cell_measurement_temperature 293(2)
_cell_measurement_theta_max 14
_cell_measurement_theta_min 9
_cell_volume 3635.4(17)
_computing_structure_refinement 'SHELXL-93 (Sheldrick, 1993)'
_computing_structure_solution 'SHELXS-86 (Sheldrick, 1990)'
_diffrn_ambient_temperature 293(2)
_diffrn_measurement_device 'Nicolet R3m/V automated diffractometer '
_diffrn_measurement_method 'omega-2 theta'
_diffrn_radiation_monochromator graphite
_diffrn_radiation_source 'fine-focus sealed tube'
_diffrn_radiation_type MoK\a
_diffrn_radiation_wavelength 0.71073
_diffrn_reflns_av_R_equivalents 0.0766
_diffrn_reflns_av_sigmaI/netI 0.0547
_diffrn_reflns_limit_h_max 12
_diffrn_reflns_limit_h_min -12
_diffrn_reflns_limit_k_max 26
_diffrn_reflns_limit_k_min 0
_diffrn_reflns_limit_l_max 16
_diffrn_reflns_limit_l_min 0
_diffrn_reflns_number 6101
_diffrn_reflns_theta_max 25.05
_diffrn_reflns_theta_min 2.28
_diffrn_standards_decay_% 0
_diffrn_standards_interval_count 100
_diffrn_standards_number 2
_exptl_absorpt_coefficient_mu 3.637
_exptl_absorpt_correction_T_max 1.00
_exptl_absorpt_correction_T_min 0.72
_exptl_absorpt_correction_type empirical
_exptl_crystal_colour emerald_green
_exptl_crystal_density_diffrn 1.513
_exptl_crystal_F_000 1672
_exptl_crystal_size_max 0.15
_exptl_crystal_size_mid 0.10
_exptl_crystal_size_min 0.05
_refine_diff_density_max 1.549
_refine_diff_density_min -1.585
_refine_diff_density_rms 0.126
_refine_ls_extinction_method none
_refine_ls_goodness_of_fit_all 0.895
_refine_ls_goodness_of_fit_obs 0.994
_refine_ls_matrix_type full
_refine_ls_number_parameters 300
_refine_ls_number_reflns 5820
_refine_ls_number_restraints 0
_refine_ls_restrained_S_all 1.619
_refine_ls_restrained_S_obs 0.994
_refine_ls_R_factor_all 0.0740
_refine_ls_R_factor_obs 0.0505
_refine_ls_shift/esd_max -0.232
_refine_ls_shift/esd_mean 0.009
_refine_ls_structure_factor_coef Fsqd
_refine_ls_weighting_details 'w=1/[\s^2^(Fo^2^)+(0.1000P)^2^+0.0000P] where P=(Fo^2^+2Fc^2^)/3'
_refine_ls_weighting_scheme calc
_refine_ls_wR_factor_all 0.2480
_refine_ls_wR_factor_obs 0.1295
_reflns_number_observed 4134
_reflns_number_total 5832
_reflns_observed_criterion >2sigma(I)
_cod_data_source_file ic960404l_1.cif
_cod_data_source_block 1
_cod_depositor_comments
;
The following automatic conversions were performed:

'_refine_ls_weighting_scheme' value 'calc
w=1/[\s^2^(Fo^2^)+(0.1000P)^2^+0.0000P] where P=(Fo^2^+2Fc^2^)/3' was
changed to 'calc'. New tag '_refine_ls_weighting_details' was
created. The value of the new tag was set to
'w=1/[\s^2^(Fo^2^)+(0.1000P)^2^+0.0000P] where P=(Fo^2^+2Fc^2^)/3'.

Automatic conversion script
Id: cif_fix_values 3143 2015-03-26 13:38:13Z robertas 
;
_cod_database_code 4323939

loop_
_symmetry_equiv_pos_as_xyz
'x, y, z'
'-x+1/2, y+1/2, -z+1/2'
'-x, -y, -z'
'x-1/2, -y-1/2, z-1/2'

loop_
_atom_site_aniso_label
_atom_site_aniso_U_11
_atom_site_aniso_U_22
_atom_site_aniso_U_33
_atom_site_aniso_U_23
_atom_site_aniso_U_13
_atom_site_aniso_U_12
Re 0.0334(2) 0.0734(3) 0.0679(3) 0.0333(2) 0.00856(15) 0.0089(2)
Cl1 0.117(2) 0.062(2) 0.178(3) 0.056(2) 0.068(2) 0.033(2)
Cl2 0.076(2) 0.089(2) 0.074(2) 0.0037(13) 0.0273(13) 0.0044(13)
Cl3 0.0607(15) 0.145(3) 0.108(2) 0.082(2) 0.0348(14) 0.027(2)
P1 0.0344(10) 0.0381(11) 0.0514(12) 0.0078(9) 0.0033(8) 0.0001(8)
O1 0.042(3) 0.149(7) 0.072(4) 0.042(4) 0.001(3) 0.000(4)
O2 0.041(3) 0.074(4) 0.087(5) 0.018(3) 0.010(3) -0.008(3)
C1 0.038(4) 0.026(4) 0.084(6) 0.002(4) 0.006(4) 0.006(3)
C2 0.066(6) 0.042(5) 0.070(6) -0.011(4) -0.011(5) 0.011(4)
C3 0.057(6) 0.066(6) 0.102(8) -0.024(6) -0.030(6) 0.016(5)
C4 0.037(5) 0.062(7) 0.168(12) -0.033(7) -0.014(6) -0.001(5)
C5 0.050(6) 0.070(7) 0.126(10) -0.016(6) 0.006(6) -0.015(5)
C6 0.045(5) 0.043(5) 0.097(8) -0.003(5) 0.001(5) 0.000(4)
C1A 0.042(4) 0.048(5) 0.049(5) -0.007(4) 0.020(4) -0.008(3)
C2A 0.068(6) 0.060(6) 0.067(6) 0.003(5) -0.005(5) -0.017(5)
C3A 0.093(8) 0.060(7) 0.064(6) -0.009(5) 0.015(6) -0.020(6)
C4A 0.112(8) 0.040(5) 0.078(7) -0.001(5) 0.039(6) 0.010(6)
C5A 0.088(7) 0.055(6) 0.074(6) 0.000(5) 0.009(5) 0.011(5)
C6A 0.056(5) 0.042(5) 0.067(6) 0.002(4) -0.005(4) 0.009(4)
C1B 0.042(4) 0.041(4) 0.054(5) 0.000(4) 0.003(4) -0.002(3)
C2B 0.050(5) 0.057(5) 0.069(6) 0.004(4) 0.012(4) 0.005(4)
C3B 0.063(6) 0.062(6) 0.088(7) -0.007(5) 0.013(5) 0.018(5)
C4B 0.064(6) 0.069(7) 0.084(7) 0.002(5) 0.034(5) 0.005(5)
C5B 0.063(6) 0.081(7) 0.069(6) 0.008(5) 0.029(5) -0.001(5)
C6B 0.053(5) 0.056(5) 0.065(6) 0.010(4) 0.013(4) -0.001(4)
N1 0.043(4) 0.065(5) 0.084(5) 0.003(4) 0.006(4) -0.003(3)

loop_
_atom_site_label
_atom_site_type_symbol
_atom_site_fract_x
_atom_site_fract_y
_atom_site_fract_z
_atom_site_U_iso_or_equiv
_atom_site_thermal_displace_type
_atom_site_occupancy
_atom_site_calc_flag
_atom_site_refinement_flags
_atom_site_disorder_group
Re Re 0.24970(3) 0.15365(2) 0.68218(2) 0.0580(2) Uani 1 d . .
Cl1 Cl 0.2036(3) 0.25379(13) 0.7287(3) 0.1151(13) Uani 1 d . .
Cl2 Cl 0.3353(2) 0.06215(13) 0.6347(2) 0.0784(7) Uani 1 d . .
Cl3 Cl 0.3263(2) 0.1979(2) 0.5568(2) 0.1029(12) Uani 1 d . .
P1 P 0.2242(2) 0.11206(9) 0.82645(13) 0.0414(5) Uani 1 d . .
O1 O 0.1015(6) 0.1362(4) 0.6522(4) 0.088(2) Uani 1 d . .
O2 O 0.4140(5) 0.1698(3) 0.7530(5) 0.067(2) Uani 1 d . .
C1 C 0.3488(7) 0.1475(3) 0.8923(6) 0.049(2) Uani 1 d . .
C2 C 0.3639(9) 0.1518(4) 0.9839(6) 0.061(2) Uani 1 d . .
C3 C 0.4673(9) 0.1826(5) 1.0241(8) 0.078(3) Uani 1 d . .
C4 C 0.5507(8) 0.2078(5) 0.9729(10) 0.091(4) Uani 1 d . .
C5 C 0.5354(8) 0.2028(5) 0.8805(8) 0.082(3) Uani 1 d . .
C6 C 0.4341(8) 0.1744(4) 0.8396(7) 0.062(2) Uani 1 d . .
C1A C 0.2468(6) 0.0321(4) 0.8380(5) 0.045(2) Uani 1 d . .
C2A C 0.1677(8) -0.0069(4) 0.7860(6) 0.066(2) Uani 1 d . .
C3A C 0.1841(10) -0.0680(5) 0.7910(6) 0.072(3) Uani 1 d . .
C4A C 0.2793(11) -0.0916(4) 0.8461(7) 0.075(3) Uani 1 d . .
C5A C 0.3569(10) -0.0546(4) 0.8970(7) 0.072(3) Uani 1 d . .
C6A C 0.3412(7) 0.0061(4) 0.8930(6) 0.056(2) Uani 1 d . .
C1B C 0.0842(7) 0.1255(4) 0.8798(5) 0.046(2) Uani 1 d . .
C2B C 0.0143(8) 0.1764(4) 0.8598(6) 0.059(2) Uani 1 d . .
C3B C -0.0872(8) 0.1885(5) 0.9075(7) 0.071(3) Uani 1 d . .
C4B C -0.1204(9) 0.1492(4) 0.9688(7) 0.070(3) Uani 1 d . .
C5B C -0.0508(8) 0.0986(5) 0.9889(6) 0.069(3) Uani 1 d . .
C6B C 0.0499(7) 0.0867(4) 0.9444(6) 0.058(2) Uani 1 d . .
N1 N 0.7284(6) 0.1337(3) 0.5666(5) 0.064(2) Uani 1 d . .
C1C C 0.8380(10) 0.1517(5) 0.5163(7) 0.082(3) Uiso 1 d . .
C2C C 0.9078(9) 0.1020(5) 0.4788(7) 0.080(3) Uiso 1 d . .
C3C C 1.0166(10) 0.1237(5) 0.4304(8) 0.090(3) Uiso 1 d . .
C4C C 1.1002(11) 0.0752(6) 0.4054(8) 0.098(4) Uiso 1 d . .
C1D C 0.6352(11) 0.0964(6) 0.5076(8) 0.098(4) Uiso 1 d . .
C2D C 0.5912(14) 0.1214(7) 0.4200(10) 0.124(5) Uiso 1 d . .
C3D C 0.4818(13) 0.0863(7) 0.3735(9) 0.129(5) Uiso 1 d . .
C4D C 0.4375(18) 0.1160(9) 0.2919(14) 0.172(7) Uiso 1 d . .
C1E C 0.6613(11) 0.1900(6) 0.5906(9) 0.103(4) Uiso 1 d . .
C2E C 0.7272(13) 0.2299(7) 0.6539(10) 0.123(5) Uiso 1 d . .
C3E C 0.6371(25) 0.2901(14) 0.6512(19) 0.222(12) Uiso 1 d . .
C4E C 0.6497(33) 0.3219(16) 0.6991(25) 0.270(16) Uiso 1 d . .
C1F C 0.7784(10) 0.0982(5) 0.6445(7) 0.083(3) Uiso 1 d . .
C2F C 0.6911(10) 0.0822(6) 0.7104(7) 0.089(3) Uiso 1 d . .
C3F C 0.7535(11) 0.0433(6) 0.7856(8) 0.098(4) Uiso 1 d . .
C4F C 0.6679(13) 0.0285(7) 0.8542(9) 0.116(4) Uiso 1 d . .

loop_
_atom_type_symbol
_atom_type_description
_atom_type_scat_dispersion_real
_atom_type_scat_dispersion_imag
_atom_type_scat_source
C C 0.0033 0.0016 'International Tables Vol C Tables 4.2.6.8 and 6.1.1.4'
H H 0.0000 0.0000 'International Tables Vol C Tables 4.2.6.8 and 6.1.1.4'
N N 0.0061 0.0033 'International Tables Vol C Tables 4.2.6.8 and 6.1.1.4'
O O 0.0106 0.0060 'International Tables Vol C Tables 4.2.6.8 and 6.1.1.4'
P P 0.1023 0.0942 'International Tables Vol C Tables 4.2.6.8 and 6.1.1.4'
Cl Cl 0.1484 0.1585 'International Tables Vol C Tables 4.2.6.8 and 6.1.1.4'
Re Re -1.0185 7.2310 'International Tables Vol C Tables 4.2.6.8 and 6.1.1.4'

loop_
_geom_angle_atom_site_label_1
_geom_angle_atom_site_label_2
_geom_angle_atom_site_label_3
_geom_angle
_geom_angle_site_symmetry_1
_geom_angle_site_symmetry_3
_geom_angle_publ_flag
O1 Re O2 163.6(3) . . yes
O1 Re Cl3 106.4(2) . . yes
O2 Re Cl3 89.6(2) . . yes
O1 Re Cl2 96.6(3) . . yes
O2 Re Cl2 87.9(2) . . yes
Cl3 Re Cl2 85.88(10) . . yes
O1 Re Cl1 94.1(3) . . yes
O2 Re Cl1 82.9(2) . . yes
Cl3 Re Cl1 87.44(12) . . yes
Cl2 Re Cl1 168.70(10) . . yes
O1 Re P1 87.9(2) . . yes
O2 Re P1 76.1(2) . . yes
Cl3 Re P1 165.66(8) . . yes
Cl2 Re P1 92.02(8) . . yes
Cl1 Re P1 92.20(9) . . yes
C1 P1 C1A 107.0(3) . . ?
C1 P1 C1B 107.2(4) . . ?
C1A P1 C1B 103.3(3) . . ?
C1 P1 Re 101.0(3) . . yes
C1A P1 Re 115.9(2) . . ?
C1B P1 Re 121.3(3) . . ?
C6 O2 Re 126.5(5) . . yes
C2 C1 C6 121.5(8) . . ?
C2 C1 P1 126.8(7) . . ?
C6 C1 P1 111.7(7) . . ?
C3 C2 C1 118.6(10) . . ?
C2 C3 C4 119.7(10) . . ?
C5 C4 C3 121.4(9) . . ?
C4 C5 C6 120.1(10) . . ?
O2 C6 C5 122.4(10) . . ?
O2 C6 C1 118.8(8) . . ?
C5 C6 C1 118.7(10) . . ?
C2A C1A C6A 117.1(8) . . ?
C2A C1A P1 118.9(6) . . ?
C6A C1A P1 123.9(6) . . ?
C1A C2A C3A 120.7(9) . . ?
C4A C3A C2A 120.0(9) . . ?
C3A C4A C5A 120.3(9) . . ?
C6A C5A C4A 120.3(10) . . ?
C5A C6A C1A 121.6(9) . . ?
C2B C1B C6B 119.0(7) . . ?
C2B C1B P1 120.2(6) . . ?
C6B C1B P1 120.8(6) . . ?
C1B C2B C3B 119.1(8) . . ?
C4B C3B C2B 120.7(9) . . ?
C3B C4B C5B 120.2(9) . . ?
C4B C5B C6B 119.9(9) . . ?
C1B C6B C5B 121.1(8) . . ?
C1F N1 C1E 113.1(8) . . ?
C1F N1 C1D 110.4(8) . . ?
C1E N1 C1D 106.5(8) . . ?
C1F N1 C1C 107.5(7) . . ?
C1E N1 C1C 108.9(8) . . ?
C1D N1 C1C 110.4(8) . . ?
C2C C1C N1 116.8(8) . . ?
C1C C2C C3C 113.6(9) . . ?
C4C C3C C2C 114.7(10) . . ?
C2D C1D N1 117.5(11) . . ?
C1D C2D C3D 112.9(13) . . ?
C4D C3D C2D 109.8(15) . . ?
C2E C1E N1 116.8(11) . . ?
C1E C2E C3E 103.2(14) . . ?
C4E C3E C2E 120.6(36) . . ?
N1 C1F C2F 117.4(9) . . ?
C1F C2F C3F 111.9(10) . . ?
C4F C3F C2F 112.5(10) . . ?

loop_
_geom_bond_atom_site_label_1
_geom_bond_atom_site_label_2
_geom_bond_distance
_geom_bond_site_symmetry_2
_geom_bond_publ_flag
Re O1 1.669(6) . yes
Re O2 2.016(6) . yes
Re Cl3 2.369(2) . yes
Re Cl2 2.374(3) . yes
Re Cl1 2.398(3) . yes
Re P1 2.422(2) . yes
P1 C1 1.780(8) . yes
P1 C1A 1.794(8) . yes
P1 C1B 1.818(8) . yes
O2 C6 1.317(11) . yes
C1 C2 1.388(13) . ?
C1 C6 1.417(12) . ?
C2 C3 1.399(13) . ?
C3 C4 1.37(2) . ?
C4 C5 1.40(2) . ?
C5 C6 1.359(12) . ?
C1A C2A 1.404(11) . ?
C1A C6A 1.380(10) . ?
C2A C3A 1.367(13) . ?
C3A C4A 1.365(14) . ?
C4A C5A 1.357(13) . ?
C5A C6A 1.357(12) . ?
C1B C2B 1.375(11) . ?
C1B C6B 1.387(11) . ?
C2B C3B 1.405(12) . ?
C3B C4B 1.353(13) . ?
C4B C5B 1.368(13) . ?
C5B C6B 1.368(11) . ?
N1 C1F 1.479(12) . ?
N1 C1E 1.507(14) . ?
N1 C1D 1.524(13) . ?
N1 C1C 1.530(12) . ?
C1C C2C 1.484(13) . ?
C2C C3C 1.531(14) . ?
C3C C4C 1.48(2) . ?
C1D C2D 1.48(2) . ?
C2D C3D 1.53(2) . ?
C3D C4D 1.44(2) . ?
C1E C2E 1.44(2) . ?
C2E C3E 1.65(3) . ?
C3E C4E 1.01(4) . ?
C1F C2F 1.490(14) . ?
C2F C3F 1.534(15) . ?
C3F C4F 1.50(2) . ?
